data_1547098
loop_
_publ_author_name
'Qin, Shuang'
'Zheng, Yan'
'Zhang, Fa-Guang'
'Ma, Jun-An'

_publ_section_title
;
 One-Pot Cascade Transformations of Zinc Trifluorodiazoethylide and
 \a,\b-Unsaturated Enones: Access to Trifluoromethylated Polycyclic
 Pyrazolines.
;
_journal_issue 13
_journal_name_full 'Organic letters'
_journal_page_first 3406
_journal_page_last 3409
_journal_paper_doi 10.1021/acs.orglett.7b01362
_journal_volume 19
_journal_year 2017
_chemical_formula_sum 'C32 H25 F3 N2 O2'
_chemical_formula_weight 526.54
_chemical_name_systematic
; 
 ? 
;
_space_group_IT_number 15
_symmetry_cell_setting monoclinic
_symmetry_space_group_name_Hall '-C 2yc'
_symmetry_space_group_name_H-M 'C 1 2/c 1'
_atom_sites_solution_hydrogens geom
_atom_sites_solution_primary direct
_atom_sites_solution_secondary difmap
_audit_creation_method SHELXL-97
_cell_angle_alpha 90.00
_cell_angle_beta 124.0250(10)
_cell_angle_gamma 90.00
_cell_formula_units_Z 8
_cell_length_a 27.948(3)
_cell_length_b 10.7810(12)
_cell_length_c 21.830(2)
_cell_measurement_reflns_used 3955
_cell_measurement_temperature 296(2)
_cell_measurement_theta_max 22.98
_cell_measurement_theta_min 2.59
_cell_volume 5451.4(10)
_computing_cell_refinement 'Bruker SMART'
_computing_data_collection 'Bruker SMART'
_computing_data_reduction 'Bruker SAINT'
_computing_molecular_graphics 'Bruker SHELXTL'
_computing_publication_material 'Bruker SHELXTL'
_computing_structure_refinement 'SHELXL-97 (Sheldrick, 1997)'
_computing_structure_solution 'SHELXS-97 (Sheldrick, 1990)'
_diffrn_ambient_temperature 296(2)
_diffrn_measured_fraction_theta_full 1.000
_diffrn_measured_fraction_theta_max 1.000
_diffrn_measurement_device_type 'CCD area detector'
_diffrn_measurement_method 'phi and omega scans'
_diffrn_radiation_monochromator graphite
_diffrn_radiation_source 'fine-focus sealed tube'
_diffrn_radiation_type MoK\a
_diffrn_radiation_wavelength 0.71073
_diffrn_reflns_av_R_equivalents 0.0243
_diffrn_reflns_av_sigmaI/netI 0.0282
_diffrn_reflns_limit_h_max 34
_diffrn_reflns_limit_h_min -34
_diffrn_reflns_limit_k_max 9
_diffrn_reflns_limit_k_min -13
_diffrn_reflns_limit_l_max 26
_diffrn_reflns_limit_l_min -21
_diffrn_reflns_number 15025
_diffrn_reflns_theta_full 26.00
_diffrn_reflns_theta_max 26.00
_diffrn_reflns_theta_min 1.76
_exptl_absorpt_coefficient_mu 0.094
_exptl_absorpt_correction_T_max 0.9796
_exptl_absorpt_correction_T_min 0.9705
_exptl_absorpt_correction_type multi-scan
_exptl_absorpt_process_details SADABS
_exptl_crystal_colour COLORLESS
_exptl_crystal_density_diffrn 1.283
_exptl_crystal_density_meas ?
_exptl_crystal_density_method 'not measured'
_exptl_crystal_description BLOCK
_exptl_crystal_F_000 2192
_exptl_crystal_size_max 0.32
_exptl_crystal_size_mid 0.28
_exptl_crystal_size_min 0.22
_refine_diff_density_max 0.458
_refine_diff_density_min -0.358
_refine_diff_density_rms 0.038
_refine_ls_extinction_coef 0.0064(5)
_refine_ls_extinction_expression Fc^*^=kFc[1+0.001xFc^2^\l^3^/sin(2\q)]^-1/4^
_refine_ls_extinction_method SHELXL
_refine_ls_goodness_of_fit_ref 1.066
_refine_ls_hydrogen_treatment mixed
_refine_ls_matrix_type full
_refine_ls_number_parameters 354
_refine_ls_number_reflns 5370
_refine_ls_number_restraints 1
_refine_ls_restrained_S_all 1.067
_refine_ls_R_factor_all 0.0889
_refine_ls_R_factor_gt 0.0616
_refine_ls_shift/su_max 0.000
_refine_ls_shift/su_mean 0.000
_refine_ls_structure_factor_coef Fsqd
_refine_ls_weighting_details 'calc w=1/[\s^2^(Fo^2^)+(0.0896P)^2^+4.0526P] where P=(Fo^2^+2Fc^2^)/3'
_refine_ls_weighting_scheme calc
_refine_ls_wR_factor_gt 0.1727
_refine_ls_wR_factor_ref 0.1963
_reflns_number_gt 3597
_reflns_number_total 5370
_reflns_threshold_expression >2sigma(I)
_cod_data_source_file ol7b01362_si_004.cif
_cod_data_source_block 160320a
_cod_depositor_comments
;
The following automatic conversions were performed:

'_symmetry_cell_setting' value 'Monoclinic' changed to 'monoclinic'
according to
/home/data/users/saulius/crontab/automatic-downloads/current/ACS/lib/dictionaries/cif_core.dic
dictionary named 'cif_core.dic' version 2.4.2 from 2011-04-26.

'_exptl_absorpt_correction_type' value 'MULTI-SCAN' changed to
'multi-scan' according to
/home/data/users/saulius/crontab/automatic-downloads/current/ACS/lib/dictionaries/cif_core.dic
dictionary named 'cif_core.dic' version 2.4.2 from 2011-04-26.

'_exptl_crystal_density_meas' value 'NONE' was changed to '?' - the
value is perceived as not measured.

Automatic conversion script
Id: cif_fix_values 4973 2017-02-22 13:04:09Z antanas 
;
_cod_original_cell_volume 5451.5(10)
_cod_original_sg_symbol_H-M C2/c
_cod_database_code 1547098

loop_
_symmetry_equiv_pos_as_xyz
'x, y, z'
'-x, y, -z+1/2'
'x+1/2, y+1/2, z'
'-x+1/2, y+1/2, -z+1/2'
'-x, -y, -z'
'x, -y, z-1/2'
'-x+1/2, -y+1/2, -z'
'x+1/2, -y+1/2, z-1/2'

loop_
_atom_site_label
_atom_site_type_symbol
_atom_site_fract_x
_atom_site_fract_y
_atom_site_fract_z
_atom_site_U_iso_or_equiv
_atom_site_adp_type
_atom_site_occupancy
_atom_site_symmetry_multiplicity
_atom_site_calc_flag
_atom_site_refinement_flags
F1 F 0.08401(12) 0.5524(3) -0.08177(15) 0.1828(15) Uani 1 1 d .
F2 F 0.02879(12) 0.4111(3) -0.12620(12) 0.1575(11) Uani 1 1 d .
F3 F 0.02139(18) 0.5295(4) -0.05954(18) 0.245(3) Uani 1 1 d .
O1 O 0.25335(9) 0.53896(15) 0.27278(10) 0.0718(5) Uani 1 1 d .
O2 O 0.13686(7) 0.47462(16) 0.15503(9) 0.0625(5) Uani 1 1 d .
H2 H 0.1573 0.5216 0.1898 0.094 Uiso 1 1 calc R
N1 N 0.17940(7) 0.31866(18) 0.08988(9) 0.0492(5) Uani 1 1 d .
N2 N 0.15257(9) 0.4038(2) 0.03150(11) 0.0609(6) Uani 1 1 d .
C1 C 0.28532(13) 0.2615(3) 0.38016(14) 0.0763(8) Uani 1 1 d .
H1 H 0.2825 0.2030 0.3470 0.092 Uiso 1 1 calc R
C2 C 0.30308(18) 0.2253(3) 0.45053(17) 0.1097(14) Uani 1 1 d .
H2A H 0.3124 0.1427 0.4645 0.132 Uiso 1 1 calc R
C3 C 0.3071(3) 0.3090(4) 0.4992(2) 0.148(2) Uani 1 1 d .
H3 H 0.3186 0.2840 0.5463 0.177 Uiso 1 1 calc R
C4 C 0.2942(3) 0.4304(5) 0.4790(2) 0.157(2) Uani 1 1 d .
H4 H 0.2973 0.4879 0.5128 0.188 Uiso 1 1 calc R
C5 C 0.27657(19) 0.4688(3) 0.40913(18) 0.1062(13) Uani 1 1 d .
H5 H 0.2680 0.5519 0.3961 0.127 Uiso 1 1 calc R
C6 C 0.27166(11) 0.3840(2) 0.35864(13) 0.0608(7) Uani 1 1 d .
C7 C 0.25105(10) 0.4285(2) 0.28377(12) 0.0508(6) Uani 1 1 d .
C8 C 0.22221(9) 0.3406(2) 0.21896(11) 0.0446(5) Uani 1 1 d .
H8 H 0.2345 0.2556 0.2369 0.054 Uiso 1 1 calc R
C9 C 0.15516(9) 0.3499(2) 0.17757(12) 0.0485(5) Uani 1 1 d .
C10 C 0.23229(9) 0.3675(2) 0.15770(12) 0.0475(5) Uani 1 1 d .
H10 H 0.2335 0.4576 0.1527 0.057 Uiso 1 1 calc R
C11 C 0.28667(9) 0.3121(2) 0.16987(13) 0.0509(6) Uani 1 1 d .
C12 C 0.28927(12) 0.2851(3) 0.11032(15) 0.0790(9) Uani 1 1 d .
H12 H 0.2570 0.2983 0.0627 0.095 Uiso 1 1 calc R
C13 C 0.33935(15) 0.2386(4) 0.12030(19) 0.1055(13) Uani 1 1 d .
H13 H 0.3404 0.2211 0.0794 0.127 Uiso 1 1 calc R
C14 C 0.38722(14) 0.2181(4) 0.1898(2) 0.0952(11) Uani 1 1 d .
H14 H 0.4207 0.1864 0.1962 0.114 Uiso 1 1 calc R
C15 C 0.38552(12) 0.2446(3) 0.24964(18) 0.0855(10) Uani 1 1 d .
H15 H 0.4180 0.2314 0.2971 0.103 Uiso 1 1 calc R
C16 C 0.33558(11) 0.2909(3) 0.23973(15) 0.0690(7) Uani 1 1 d .
H16 H 0.3348 0.3083 0.2809 0.083 Uiso 1 1 calc R
C17 C 0.13140(9) 0.2960(2) 0.21943(12) 0.0524(6) Uani 1 1 d .
C18 C 0.14294(11) 0.1748(3) 0.24497(14) 0.0638(7) Uani 1 1 d .
H18 H 0.1662 0.1255 0.2369 0.077 Uiso 1 1 calc R
C19 C 0.12042(13) 0.1261(3) 0.28226(15) 0.0817(9) Uani 1 1 d .
H19 H 0.1282 0.0443 0.2984 0.098 Uiso 1 1 calc R
C20 C 0.08691(15) 0.1974(5) 0.29548(17) 0.0968(12) Uani 1 1 d .
H20 H 0.0721 0.1648 0.3210 0.116 Uiso 1 1 calc R
C21 C 0.07536(15) 0.3165(5) 0.2711(2) 0.1027(12) Uani 1 1 d .
H21 H 0.0523 0.3649 0.2800 0.123 Uiso 1 1 calc R
C22 C 0.09717(12) 0.3677(3) 0.23308(15) 0.0757(8) Uani 1 1 d .
H22 H 0.0888 0.4495 0.2169 0.091 Uiso 1 1 calc R
C23 C 0.07817(10) 0.3111(3) 0.03613(13) 0.0648(7) Uani 1 1 d .
H23 H 0.0540 0.3550 0.0487 0.078 Uiso 1 1 calc R
C24 C 0.09825(11) 0.3990(3) 0.00126(13) 0.0645(7) Uani 1 1 d .
C25 C 0.13713(9) 0.2789(2) 0.10682(11) 0.0502(5) Uani 1 1 d .
H25 H 0.1401 0.1893 0.1158 0.060 Uiso 1 1 calc R
C26 C 0.04597(14) 0.2012(4) -0.01302(15) 0.0896(11) Uani 1 1 d .
C27 C -0.01073(15) 0.1792(5) -0.0386(2) 0.1352(19) Uani 1 1 d U
H27 H -0.0301 0.2326 -0.0261 0.162 Uiso 1 1 calc R
C28 C -0.0398(3) 0.0744(8) -0.0844(4) 0.196(5) Uani 1 1 d U
H28 H -0.0780 0.0579 -0.1019 0.235 Uiso 1 1 calc R
C29 C -0.0109(5) 0.0012(10) -0.1015(4) 0.226(6) Uani 1 1 d .
H29 H -0.0299 -0.0669 -0.1318 0.271 Uiso 1 1 calc R
C30 C 0.0436(4) 0.0197(7) -0.0778(3) 0.210(4) Uani 1 1 d .
H30 H 0.0621 -0.0346 -0.0913 0.252 Uiso 1 1 calc R
C31 C 0.0731(2) 0.1208(5) -0.0327(3) 0.150(2) Uani 1 1 d .
H31 H 0.1115 0.1340 -0.0157 0.180 Uiso 1 1 calc R
C32 C 0.05884(14) 0.4770(4) -0.06407(18) 0.0935(11) Uani 1 1 d .

loop_
_atom_site_aniso_label
_atom_site_aniso_U_11
_atom_site_aniso_U_22
_atom_site_aniso_U_33
_atom_site_aniso_U_23
_atom_site_aniso_U_13
_atom_site_aniso_U_12
F1 0.126(2) 0.213(3) 0.127(2) 0.110(2) 0.0207(16) -0.0069(19)
F2 0.1305(19) 0.202(3) 0.0649(13) 0.0244(15) 0.0084(13) 0.0123(19)
F3 0.248(4) 0.376(6) 0.165(3) 0.168(3) 0.149(3) 0.251(4)
O1 0.1041(14) 0.0428(10) 0.0736(12) -0.0080(8) 0.0527(11) -0.0097(9)
O2 0.0671(11) 0.0569(10) 0.0633(10) 0.0057(8) 0.0363(9) 0.0155(8)
N1 0.0463(10) 0.0601(12) 0.0423(9) 0.0031(8) 0.0253(8) 0.0027(9)
N2 0.0594(13) 0.0744(14) 0.0498(11) 0.0115(10) 0.0311(10) 0.0082(10)
C1 0.092(2) 0.0603(17) 0.0501(14) -0.0021(12) 0.0236(14) 0.0010(15)
C2 0.147(3) 0.078(2) 0.0523(17) 0.0075(16) 0.0238(19) -0.002(2)
C3 0.237(6) 0.105(3) 0.0531(19) -0.005(2) 0.052(3) -0.026(3)
C4 0.282(7) 0.103(3) 0.071(2) -0.029(2) 0.089(3) -0.019(4)
C5 0.180(4) 0.064(2) 0.070(2) -0.0150(15) 0.067(2) -0.007(2)
C6 0.0701(16) 0.0502(14) 0.0470(13) -0.0095(11) 0.0235(12) -0.0077(12)
C7 0.0551(13) 0.0406(13) 0.0562(13) -0.0054(10) 0.0307(11) -0.0019(10)
C8 0.0484(11) 0.0395(11) 0.0445(11) -0.0019(9) 0.0251(10) 0.0011(9)
C9 0.0481(12) 0.0492(13) 0.0472(11) 0.0013(10) 0.0260(10) 0.0061(10)
C10 0.0493(12) 0.0445(12) 0.0498(12) -0.0015(10) 0.0284(10) -0.0008(9)
C11 0.0486(12) 0.0484(13) 0.0585(13) -0.0034(10) 0.0318(11) -0.0047(10)
C12 0.0621(16) 0.122(3) 0.0611(16) 0.0005(16) 0.0395(14) 0.0091(16)
C13 0.077(2) 0.176(4) 0.083(2) -0.010(2) 0.0567(19) 0.018(2)
C14 0.0633(18) 0.127(3) 0.107(3) -0.012(2) 0.0541(19) 0.0130(18)
C15 0.0532(15) 0.107(3) 0.080(2) -0.0136(18) 0.0268(15) 0.0119(16)
C16 0.0557(14) 0.0831(19) 0.0616(15) -0.0131(14) 0.0289(13) 0.0063(13)
C17 0.0453(11) 0.0709(16) 0.0389(11) -0.0064(11) 0.0223(10) -0.0037(11)
C18 0.0650(15) 0.0756(18) 0.0574(14) -0.0009(13) 0.0384(13) -0.0081(13)
C19 0.0825(19) 0.106(2) 0.0588(16) 0.0050(16) 0.0406(15) -0.0223(18)
C20 0.081(2) 0.161(4) 0.0625(18) 0.008(2) 0.0494(17) -0.015(2)
C21 0.087(2) 0.164(4) 0.085(2) 0.003(2) 0.065(2) 0.017(2)
C22 0.0694(17) 0.103(2) 0.0661(16) 0.0029(15) 0.0450(14) 0.0150(16)
C23 0.0487(13) 0.099(2) 0.0472(13) 0.0014(13) 0.0273(11) 0.0006(13)
C24 0.0540(14) 0.087(2) 0.0489(13) 0.0098(13) 0.0262(11) 0.0101(13)
C25 0.0474(12) 0.0617(14) 0.0431(11) -0.0011(10) 0.0264(10) -0.0008(10)
C26 0.0743(19) 0.131(3) 0.0418(13) 0.0003(16) 0.0192(13) -0.0373(19)
C27 0.064(2) 0.163(4) 0.098(3) 0.060(3) -0.0040(18) -0.033(2)
C28 0.105(4) 0.207(7) 0.117(5) 0.086(5) -0.036(3) -0.080(5)
C29 0.237(11) 0.251(11) 0.063(3) -0.013(5) 0.006(5) -0.149(9)
C30 0.292(9) 0.237(7) 0.135(5) -0.118(5) 0.141(6) -0.149(7)
C31 0.184(5) 0.187(5) 0.118(3) -0.092(3) 0.109(4) -0.096(4)
C32 0.0675(18) 0.141(3) 0.0628(19) 0.033(2) 0.0306(16) 0.022(2)

loop_
_atom_type_symbol
_atom_type_description
_atom_type_scat_dispersion_real
_atom_type_scat_dispersion_imag
_atom_type_scat_source
C C 0.0033 0.0016 'International Tables Vol C Tables 4.2.6.8 and 6.1.1.4'
H H 0.0000 0.0000 'International Tables Vol C Tables 4.2.6.8 and 6.1.1.4'
N N 0.0061 0.0033 'International Tables Vol C Tables 4.2.6.8 and 6.1.1.4'
O O 0.0106 0.0060 'International Tables Vol C Tables 4.2.6.8 and 6.1.1.4'
F F 0.0171 0.0103 'International Tables Vol C Tables 4.2.6.8 and 6.1.1.4'

loop_
_geom_angle_atom_site_label_1
_geom_angle_atom_site_label_2
_geom_angle_atom_site_label_3
_geom_angle
C9 O2 H2 109.5
N2 N1 C10 113.72(18)
N2 N1 C25 108.69(16)
C10 N1 C25 109.92(16)
C24 N2 N1 108.7(2)
C2 C1 C6 120.5(3)
C2 C1 H1 119.7
C6 C1 H1 119.7
C3 C2 C1 120.4(3)
C3 C2 H2A 119.8
C1 C2 H2A 119.8
C2 C3 C4 119.8(4)
C2 C3 H3 120.1
C4 C3 H3 120.1
C3 C4 C5 120.8(4)
C3 C4 H4 119.6
C5 C4 H4 119.6
C6 C5 C4 120.0(3)
C6 C5 H5 120.0
C4 C5 H5 120.0
C5 C6 C1 118.5(3)
C5 C6 C7 118.2(2)
C1 C6 C7 123.3(2)
O1 C7 C6 120.2(2)
O1 C7 C8 119.1(2)
C6 C7 C8 120.49(19)
C7 C8 C10 115.76(18)
C7 C8 C9 109.91(17)
C10 C8 C9 103.20(16)
C7 C8 H8 109.2
C10 C8 H8 109.2
C9 C8 H8 109.2
O2 C9 C17 112.11(18)
O2 C9 C25 105.73(18)
C17 C9 C25 114.09(19)
O2 C9 C8 110.06(18)
C17 C9 C8 114.53(18)
C25 C9 C8 99.32(16)
N1 C10 C11 112.14(17)
N1 C10 C8 103.61(16)
C11 C10 C8 115.28(18)
N1 C10 H10 108.5
C11 C10 H10 108.5
C8 C10 H10 108.5
C12 C11 C16 117.8(2)
C12 C11 C10 119.9(2)
C16 C11 C10 122.3(2)
C11 C12 C13 120.8(3)
C11 C12 H12 119.6
C13 C12 H12 119.6
C14 C13 C12 120.6(3)
C14 C13 H13 119.7
C12 C13 H13 119.7
C15 C14 C13 119.5(3)
C15 C14 H14 120.3
C13 C14 H14 120.3
C14 C15 C16 120.0(3)
C14 C15 H15 120.0
C16 C15 H15 120.0
C15 C16 C11 121.4(3)
C15 C16 H16 119.3
C11 C16 H16 119.3
C22 C17 C18 118.2(2)
C22 C17 C9 120.3(2)
C18 C17 C9 121.5(2)
C19 C18 C17 121.0(3)
C19 C18 H18 119.5
C17 C18 H18 119.5
C20 C19 C18 120.3(3)
C20 C19 H19 119.8
C18 C19 H19 119.8
C21 C20 C19 119.4(3)
C21 C20 H20 120.3
C19 C20 H20 120.3
C20 C21 C22 121.5(3)
C20 C21 H21 119.3
C22 C21 H21 119.3
C17 C22 C21 119.6(3)
C17 C22 H22 120.2
C21 C22 H22 120.2
C24 C23 C26 112.1(2)
C24 C23 C25 98.97(19)
C26 C23 C25 114.4(3)
C24 C23 H23 110.3
C26 C23 H23 110.3
C25 C23 H23 110.3
N2 C24 C32 120.3(3)
N2 C24 C23 115.9(2)
C32 C24 C23 123.8(2)
N1 C25 C9 104.33(18)
N1 C25 C23 103.86(17)
C9 C25 C23 117.4(2)
N1 C25 H25 110.3
C9 C25 H25 110.3
C23 C25 H25 110.3
C31 C26 C27 118.6(4)
C31 C26 C23 120.3(3)
C27 C26 C23 121.1(4)
C26 C27 C28 119.8(6)
C26 C27 H27 120.1
C28 C27 H27 120.1
C29 C28 C27 118.3(8)
C29 C28 H28 120.9
C27 C28 H28 120.9
C28 C29 C30 123.4(9)
C28 C29 H29 118.3
C30 C29 H29 118.3
C29 C30 C31 119.5(8)
C29 C30 H30 120.3
C31 C30 H30 120.3
C26 C31 C30 120.4(6)
C26 C31 H31 119.8
C30 C31 H31 119.8
F3 C32 F1 111.6(4)
F3 C32 F2 104.2(4)
F1 C32 F2 100.0(3)
F3 C32 C24 112.8(3)
F1 C32 C24 114.6(3)
F2 C32 C24 112.5(4)

loop_
_geom_bond_atom_site_label_1
_geom_bond_atom_site_label_2
_geom_bond_distance
F1 C32 1.268(4)
F2 C32 1.333(5)
F3 C32 1.241(4)
O1 C7 1.224(3)
O2 C9 1.425(3)
O2 H2 0.8200
N1 N2 1.400(3)
N1 C10 1.485(3)
N1 C25 1.485(3)
N2 C24 1.273(3)
C1 C2 1.380(4)
C1 C6 1.382(4)
C1 H1 0.9300
C2 C3 1.350(6)
C2 H2A 0.9300
C3 C4 1.363(6)
C3 H3 0.9300
C4 C5 1.379(5)
C4 H4 0.9300
C5 C6 1.379(4)
C5 H5 0.9300
C6 C7 1.476(3)
C7 C8 1.508(3)
C8 C10 1.541(3)
C8 C9 1.563(3)
C8 H8 0.9800
C9 C17 1.514(3)
C9 C25 1.535(3)
C10 C11 1.512(3)
C10 H10 0.9800
C11 C12 1.373(3)
C11 C16 1.383(3)
C12 C13 1.385(4)
C12 H12 0.9300
C13 C14 1.367(5)
C13 H13 0.9300
C14 C15 1.364(4)
C14 H14 0.9300
C15 C16 1.381(4)
C15 H15 0.9300
C16 H16 0.9300
C17 C22 1.385(4)
C17 C18 1.386(4)
C18 C19 1.381(4)
C18 H18 0.9300
C19 C20 1.361(5)
C19 H19 0.9300
C20 C21 1.359(6)
C20 H20 0.9300
C21 C22 1.389(4)
C21 H21 0.9300
C22 H22 0.9300
C23 C24 1.507(4)
C23 C26 1.512(4)
C23 C25 1.540(3)
C23 H23 0.9800
C24 C32 1.482(4)
C25 H25 0.9800
C26 C31 1.370(6)
C26 C27 1.374(5)
C27 C28 1.423(9)
C27 H27 0.9300
C28 C29 1.324(13)
C28 H28 0.9300
C29 C30 1.321(11)
C29 H29 0.9300
C30 C31 1.390(7)
C30 H30 0.9300
C31 H31 0.9300

loop_
_geom_torsion_atom_site_label_1
_geom_torsion_atom_site_label_2
_geom_torsion_atom_site_label_3
_geom_torsion_atom_site_label_4
_geom_torsion
C10 N1 N2 C24 -137.1(2)
C25 N1 N2 C24 -14.3(3)
C6 C1 C2 C3 0.3(6)
C1 C2 C3 C4 -0.8(8)
C2 C3 C4 C5 0.6(10)
C3 C4 C5 C6 0.2(9)
C4 C5 C6 C1 -0.7(6)
C4 C5 C6 C7 178.2(4)
C2 C1 C6 C5 0.4(5)
C2 C1 C6 C7 -178.4(3)
C5 C6 C7 O1 19.4(4)
C1 C6 C7 O1 -161.7(3)
C5 C6 C7 C8 -155.1(3)
C1 C6 C7 C8 23.7(4)
O1 C7 C8 C10 37.9(3)
C6 C7 C8 C10 -147.4(2)
O1 C7 C8 C9 -78.5(3)
C6 C7 C8 C9 96.2(2)
C7 C8 C9 O2 56.6(2)
C10 C8 C9 O2 -67.4(2)
C7 C8 C9 C17 -70.8(2)
C10 C8 C9 C17 165.20(19)
C7 C8 C9 C25 167.27(18)
C10 C8 C9 C25 43.2(2)
N2 N1 C10 C11 -106.5(2)
C25 N1 C10 C11 131.3(2)
N2 N1 C10 C8 128.51(18)
C25 N1 C10 C8 6.4(2)
C7 C8 C10 N1 -151.26(18)
C9 C8 C10 N1 -31.2(2)
C7 C8 C10 C11 85.8(2)
C9 C8 C10 C11 -154.05(18)
N1 C10 C11 C12 35.2(3)
C8 C10 C11 C12 153.5(2)
N1 C10 C11 C16 -147.1(2)
C8 C10 C11 C16 -28.9(3)
C16 C11 C12 C13 -0.1(5)
C10 C11 C12 C13 177.6(3)
C11 C12 C13 C14 0.2(6)
C12 C13 C14 C15 -0.4(6)
C13 C14 C15 C16 0.4(6)
C14 C15 C16 C11 -0.3(5)
C12 C11 C16 C15 0.2(4)
C10 C11 C16 C15 -177.5(3)
O2 C9 C17 C22 -1.3(3)
C25 C9 C17 C22 -121.5(2)
C8 C9 C17 C22 125.0(2)
O2 C9 C17 C18 178.6(2)
C25 C9 C17 C18 58.4(3)
C8 C9 C17 C18 -55.1(3)
C22 C17 C18 C19 0.8(4)
C9 C17 C18 C19 -179.1(2)
C17 C18 C19 C20 -0.9(4)
C18 C19 C20 C21 0.6(5)
C19 C20 C21 C22 -0.2(6)
C18 C17 C22 C21 -0.4(4)
C9 C17 C22 C21 179.5(3)
C20 C21 C22 C17 0.1(5)
N1 N2 C24 C32 -178.0(3)
N1 N2 C24 C23 2.2(3)
C26 C23 C24 N2 -111.1(3)
C25 C23 C24 N2 9.9(3)
C26 C23 C24 C32 69.1(4)
C25 C23 C24 C32 -169.9(3)
N2 N1 C25 C9 -103.64(19)
C10 N1 C25 C9 21.4(2)
N2 N1 C25 C23 19.9(2)
C10 N1 C25 C23 145.0(2)
O2 C9 C25 N1 74.8(2)
C17 C9 C25 N1 -161.49(18)
C8 C9 C25 N1 -39.2(2)
O2 C9 C25 C23 -39.4(3)
C17 C9 C25 C23 84.2(3)
C8 C9 C25 C23 -153.5(2)
C24 C23 C25 N1 -16.8(2)
C26 C23 C25 N1 102.5(2)
C24 C23 C25 C9 97.7(2)
C26 C23 C25 C9 -143.0(2)
C24 C23 C26 C31 61.7(4)
C25 C23 C26 C31 -49.9(4)
C24 C23 C26 C27 -118.6(3)
C25 C23 C26 C27 129.8(3)
C31 C26 C27 C28 0.1(6)
C23 C26 C27 C28 -179.6(4)
C26 C27 C28 C29 -0.5(10)
C27 C28 C29 C30 0.6(15)
C28 C29 C30 C31 -0.2(14)
C27 C26 C31 C30 0.3(7)
C23 C26 C31 C30 180.0(5)
C29 C30 C31 C26 -0.3(10)
N2 C24 C32 F3 -134.5(4)
C23 C24 C32 F3 45.3(6)
N2 C24 C32 F1 -5.3(5)
C23 C24 C32 F1 174.5(3)
N2 C24 C32 F2 108.0(4)
C23 C24 C32 F2 -72.2(4)
